data_1512744
loop_
_publ_author_name
'Timothy J. Boyle'
'Leigh Anna M. Steele'
'Alia Saad'

_publ_section_title
;
 Synthesis and characterization of the heavy alkaline earth aryloxide
 congeners
;
_journal_name_full
;
Inorganica Chimica Acta
;
_journal_page_first 259
_journal_page_last 268
_journal_paper_doi 10.1016/j.ica.2012.07.019
_journal_volume 394
_journal_year 2013
_chemical_formula_moiety 'C62 H66 N6 O4 Sr2, (C5 H5 N)'
_chemical_formula_sum 'C67 H71 N7 O4 Sr2'
_chemical_formula_weight 1213.59
_space_group_IT_number 14
_symmetry_cell_setting monoclinic
_symmetry_space_group_name_Hall '-P 2yn'
_symmetry_space_group_name_H-M 'P 1 21/n 1'
_atom_sites_solution_hydrogens geom
_atom_sites_solution_primary direct
_atom_sites_solution_secondary difmap
_cell_angle_alpha 90.00
_cell_angle_beta 101.3280(10)
_cell_angle_gamma 90.00
_cell_formula_units_Z 2
_cell_length_a 12.8064(9)
_cell_length_b 18.3229(13)
_cell_length_c 14.2866(10)
_cell_measurement_reflns_used 6770
_cell_measurement_temperature 188(2)
_cell_measurement_theta_max 24.18
_cell_measurement_theta_min 2.25
_cell_volume 3287.0(4)
_computing_cell_refinement 'Bruker SAINT'
_computing_data_collection 'Bruker APEX2'
_computing_data_reduction 'Bruker SAINT'
_computing_molecular_graphics 'Bruker SHELXTL'
_computing_publication_material 'Bruker SHELXTL'
_computing_structure_refinement 'SHELXL-97 (Sheldrick, 2008)'
_computing_structure_solution 'SHELXS-97 (Sheldrick, 2008)'
_diffrn_ambient_temperature 188(2)
_diffrn_measured_fraction_theta_full 0.997
_diffrn_measured_fraction_theta_max 0.997
_diffrn_measurement_device_type 'Bruker APEX-II CCD'
_diffrn_measurement_method '\f and \w scans'
_diffrn_radiation_monochromator graphite
_diffrn_radiation_source 'fine-focus sealed tube'
_diffrn_radiation_type MoK\a
_diffrn_radiation_wavelength 0.71073
_diffrn_reflns_av_R_equivalents 0.0866
_diffrn_reflns_av_sigmaI/netI 0.1191
_diffrn_reflns_limit_h_max 15
_diffrn_reflns_limit_h_min -16
_diffrn_reflns_limit_k_max 22
_diffrn_reflns_limit_k_min -22
_diffrn_reflns_limit_l_max 17
_diffrn_reflns_limit_l_min -17
_diffrn_reflns_number 26056
_diffrn_reflns_theta_full 26.42
_diffrn_reflns_theta_max 26.42
_diffrn_reflns_theta_min 1.83
_exptl_absorpt_coefficient_mu 1.677
_exptl_absorpt_correction_T_max 0.7072
_exptl_absorpt_correction_T_min 0.5623
_exptl_absorpt_correction_type empirical
_exptl_absorpt_process_details SADABS
_exptl_crystal_colour colourless
_exptl_crystal_density_diffrn 1.306
_exptl_crystal_density_method 'not measured'
_exptl_crystal_description prism
_exptl_crystal_F_000 1344
_exptl_crystal_size_max 0.39
_exptl_crystal_size_mid 0.27
_exptl_crystal_size_min 0.22
_refine_diff_density_max 0.535
_refine_diff_density_min -0.443
_refine_diff_density_rms 0.056
_refine_ls_extinction_method none
_refine_ls_goodness_of_fit_ref 0.811
_refine_ls_hydrogen_treatment constr
_refine_ls_matrix_type full
_refine_ls_number_parameters 392
_refine_ls_number_reflns 6723
_refine_ls_number_restraints 0
_refine_ls_restrained_S_all 0.811
_refine_ls_R_factor_all 0.0886
_refine_ls_R_factor_gt 0.0378
_refine_ls_shift/su_max 0.002
_refine_ls_shift/su_mean 0.000
_refine_ls_structure_factor_coef Fsqd
_refine_ls_weighting_details 'calc w=1/[\s^2^(Fo^2^)+(0.0171P)^2^+0.0000P] where P=(Fo^2^+2Fc^2^)/3'
_refine_ls_weighting_scheme calc
_refine_ls_wR_factor_gt 0.0619
_refine_ls_wR_factor_ref 0.0688
_reflns_number_gt 3759
_reflns_number_total 6723
_reflns_threshold_expression >2sigma(I)
_cod_data_source_file ICA-2013-394-259-268-1.cif
_cod_data_source_block 11oc282new
_cod_original_sg_symbol_H-M P2(1)/n
_cod_database_code 1512744

loop_
_symmetry_equiv_pos_as_xyz
'x, y, z'
'-x+1/2, y+1/2, -z+1/2'
'-x, -y, -z'
'x-1/2, -y-1/2, z-1/2'

loop_
_atom_site_label
_atom_site_type_symbol
_atom_site_fract_x
_atom_site_fract_y
_atom_site_fract_z
_atom_site_U_iso_or_equiv
_atom_site_adp_type
_atom_site_occupancy
_atom_site_symmetry_multiplicity
_atom_site_calc_flag
_atom_site_refinement_flags
Sr1 Sr 1.02230(2) 0.926440(14) 0.10306(2) 0.02933(9) Uani 1 1 d .
N1 N 0.87789(19) 0.90177(13) 0.22106(17) 0.0367(7) Uani 1 1 d .
N2 N 1.10292(18) 1.00998(14) 0.25700(18) 0.0388(7) Uani 1 1 d .
N3 N 1.23297(19) 0.88572(14) 0.15853(18) 0.0418(7) Uani 1 1 d .
N4 N 0.9494(5) 0.2218(3) 0.5203(3) 0.1278(16) Uani 1 1 d .
O1 O 0.89831(14) 1.02233(9) 0.02634(13) 0.0339(5) Uani 1 1 d .
O2 O 0.98646(15) 0.80375(9) 0.06642(13) 0.0382(5) Uani 1 1 d .
C1 C 0.8058(2) 1.03393(16) 0.0548(2) 0.0308(7) Uani 1 1 d .
C2 C 0.7898(2) 1.09710(16) 0.1072(2) 0.0369(8) Uani 1 1 d .
C3 C 0.6938(3) 1.10607(18) 0.1373(2) 0.0489(9) Uani 1 1 d .
H3 H 0.6836 1.1484 0.1728 0.059 Uiso 1 1 calc R
C4 C 0.6135(3) 1.05566(19) 0.1172(2) 0.0524(10) Uani 1 1 d .
H4 H 0.5486 1.0625 0.1388 0.063 Uiso 1 1 calc R
C5 C 0.6292(2) 0.99458(18) 0.0649(2) 0.0460(9) Uani 1 1 d .
H5 H 0.5740 0.9593 0.0510 0.055 Uiso 1 1 calc R
C6 C 0.7224(2) 0.98330(16) 0.0323(2) 0.0338(8) Uani 1 1 d .
C7 C 0.7352(2) 0.91744(16) -0.0272(2) 0.0473(9) Uani 1 1 d .
H7A H 0.6685 0.8897 -0.0398 0.071 Uiso 1 1 calc R
H7B H 0.7926 0.8866 0.0073 0.071 Uiso 1 1 calc R
H7C H 0.7528 0.9332 -0.0878 0.071 Uiso 1 1 calc R
C8 C 0.8762(2) 1.15347(15) 0.1311(2) 0.0561(10) Uani 1 1 d .
H8A H 0.8443 1.2023 0.1269 0.084 Uiso 1 1 calc R
H8B H 0.9244 1.1497 0.0858 0.084 Uiso 1 1 calc R
H8C H 0.9163 1.1452 0.1960 0.084 Uiso 1 1 calc R
C9 C 0.9799(2) 0.73167(15) 0.0673(2) 0.0326(7) Uani 1 1 d .
C10 C 0.9343(2) 0.69294(16) -0.0170(2) 0.0363(8) Uani 1 1 d .
C11 C 0.9285(2) 0.61735(17) -0.0142(3) 0.0497(9) Uani 1 1 d .
H11 H 0.8993 0.5914 -0.0709 0.060 Uiso 1 1 calc R
C12 C 0.9641(3) 0.57911(17) 0.0689(3) 0.0547(9) Uani 1 1 d .
H12 H 0.9589 0.5274 0.0694 0.066 Uiso 1 1 calc R
C13 C 1.0070(2) 0.61617(17) 0.1510(2) 0.0476(9) Uani 1 1 d .
H13 H 1.0308 0.5897 0.2084 0.057 Uiso 1 1 calc R
C14 C 1.0163(2) 0.69162(16) 0.1516(2) 0.0373(8) Uani 1 1 d .
C15 C 1.0654(3) 0.73111(17) 0.2420(2) 0.0568(10) Uani 1 1 d .
H15A H 1.0906 0.6955 0.2925 0.085 Uiso 1 1 calc R
H15B H 1.0119 0.7629 0.2616 0.085 Uiso 1 1 calc R
H15C H 1.1254 0.7607 0.2307 0.085 Uiso 1 1 calc R
C16 C 0.8904(2) 0.73370(16) -0.1072(2) 0.0512(9) Uani 1 1 d .
H16A H 0.9489 0.7487 -0.1379 0.077 Uiso 1 1 calc R
H16B H 0.8520 0.7770 -0.0920 0.077 Uiso 1 1 calc R
H16C H 0.8415 0.7020 -0.1505 0.077 Uiso 1 1 calc R
C17 C 0.8239(2) 0.83915(17) 0.2132(2) 0.0425(9) Uani 1 1 d .
H17 H 0.8465 0.8011 0.1766 0.051 Uiso 1 1 calc R
C18 C 0.7380(3) 0.82618(19) 0.2548(2) 0.0510(9) Uani 1 1 d .
H18 H 0.7024 0.7805 0.2466 0.061 Uiso 1 1 calc R
C19 C 0.7038(3) 0.8807(2) 0.3088(2) 0.0533(10) Uani 1 1 d .
H19 H 0.6453 0.8732 0.3395 0.064 Uiso 1 1 calc R
C20 C 0.7570(3) 0.94565(18) 0.3165(2) 0.0478(9) Uani 1 1 d .
H20 H 0.7352 0.9849 0.3517 0.057 Uiso 1 1 calc R
C21 C 0.8430(2) 0.95347(17) 0.2724(2) 0.0410(9) Uani 1 1 d .
H21 H 0.8797 0.9988 0.2791 0.049 Uiso 1 1 calc R
C22 C 1.1351(2) 1.07782(19) 0.2447(2) 0.0477(8) Uani 1 1 d .
H22 H 1.1080 1.1014 0.1857 0.057 Uiso 1 1 calc R
C23 C 1.2052(3) 1.1155(2) 0.3126(3) 0.0640(11) Uani 1 1 d .
H23 H 1.2259 1.1637 0.3001 0.077 Uiso 1 1 calc R
C24 C 1.2445(3) 1.0835(2) 0.3971(3) 0.0682(12) Uani 1 1 d .
H24 H 1.2936 1.1086 0.4448 0.082 Uiso 1 1 calc R
C25 C 1.2126(3) 1.0145(2) 0.4129(2) 0.0564(10) Uani 1 1 d .
H25 H 1.2385 0.9907 0.4720 0.068 Uiso 1 1 calc R
C26 C 1.1420(3) 0.97969(17) 0.3413(2) 0.0467(9) Uani 1 1 d .
H26 H 1.1200 0.9315 0.3528 0.056 Uiso 1 1 calc R
C27 C 1.3170(3) 0.92683(18) 0.1947(2) 0.0459(8) Uani 1 1 d .
H27 H 1.3049 0.9704 0.2271 0.055 Uiso 1 1 calc R
C28 C 1.4196(3) 0.91045(19) 0.1882(2) 0.0557(10) Uani 1 1 d .
H28 H 1.4766 0.9420 0.2149 0.067 Uiso 1 1 calc R
C29 C 1.4383(3) 0.8474(2) 0.1423(3) 0.0633(11) Uani 1 1 d .
H29 H 1.5086 0.8344 0.1366 0.076 Uiso 1 1 calc R
C30 C 1.3546(3) 0.80390(19) 0.1051(3) 0.0630(11) Uani 1 1 d .
H30 H 1.3654 0.7598 0.0732 0.076 Uiso 1 1 calc R
C31 C 1.2535(3) 0.82472(18) 0.1143(2) 0.0526(10) Uani 1 1 d .
H31 H 1.1954 0.7940 0.0879 0.063 Uiso 1 1 calc R
C32 C 1.0112(3) 0.1604(3) 0.5149(4) 0.0948(19) Uani 1 1 d .
H32 H 1.0829 0.1581 0.5486 0.114 Uiso 1 1 calc R
C33 C 0.9671(5) 0.1043(2) 0.4608(5) 0.112(2) Uani 1 1 d .
H33 H 1.0109 0.0635 0.4543 0.135 Uiso 1 1 calc R
C34 C 0.8716(4) 0.1025(2) 0.4181(3) 0.0810(16) Uani 1 1 d .
H34 H 0.8445 0.0605 0.3826 0.097 Uiso 1 1 calc R
C35 C 0.8116(3) 0.1567(3) 0.4226(3) 0.0770(13) Uani 1 1 d .
H35 H 0.7399 0.1545 0.3889 0.092 Uiso 1 1 calc R
C36 C 0.8444(4) 0.2161(2) 0.4721(3) 0.0812(14) Uani 1 1 d .
H36 H 0.7960 0.2550 0.4747 0.097 Uiso 1 1 calc R

loop_
_atom_site_aniso_label
_atom_site_aniso_U_11
_atom_site_aniso_U_22
_atom_site_aniso_U_33
_atom_site_aniso_U_23
_atom_site_aniso_U_13
_atom_site_aniso_U_12
Sr1 0.02846(15) 0.02322(14) 0.03631(16) -0.00172(16) 0.00637(12) -0.00110(16)
N1 0.0366(17) 0.0327(16) 0.0406(17) 0.0011(13) 0.0072(14) -0.0055(13)
N2 0.0381(17) 0.0376(17) 0.0409(17) -0.0014(14) 0.0078(14) -0.0034(13)
N3 0.0334(17) 0.0427(17) 0.0485(18) 0.0059(14) 0.0061(14) 0.0047(14)
N4 0.128(4) 0.173(5) 0.082(3) -0.009(3) 0.021(3) -0.031(4)
O1 0.0276(12) 0.0308(12) 0.0462(13) 0.0052(10) 0.0145(10) 0.0057(9)
O2 0.0467(14) 0.0212(11) 0.0449(14) -0.0038(10) 0.0048(11) -0.0023(10)
C1 0.0257(18) 0.0362(19) 0.0314(19) 0.0085(15) 0.0076(15) 0.0050(15)
C2 0.034(2) 0.038(2) 0.040(2) 0.0016(16) 0.0094(17) 0.0080(15)
C3 0.046(2) 0.052(2) 0.053(2) -0.0002(18) 0.020(2) 0.0134(19)
C4 0.033(2) 0.074(3) 0.055(2) 0.005(2) 0.0196(19) 0.0097(19)
C5 0.033(2) 0.056(2) 0.050(2) 0.0124(19) 0.0111(18) -0.0047(18)
C6 0.0280(19) 0.0373(19) 0.036(2) 0.0087(16) 0.0063(16) 0.0044(16)
C7 0.044(2) 0.044(2) 0.053(2) 0.0042(18) 0.0090(17) -0.0069(17)
C8 0.049(2) 0.046(2) 0.075(3) -0.018(2) 0.019(2) -0.0014(18)
C9 0.0295(18) 0.0279(18) 0.041(2) -0.0016(16) 0.0099(16) -0.0015(15)
C10 0.0333(19) 0.0317(19) 0.043(2) -0.0059(16) 0.0054(16) -0.0034(15)
C11 0.054(2) 0.034(2) 0.062(3) -0.0116(19) 0.012(2) -0.0112(18)
C12 0.062(2) 0.0230(18) 0.084(3) 0.000(2) 0.025(2) -0.002(2)
C13 0.046(2) 0.040(2) 0.060(2) 0.014(2) 0.017(2) 0.0092(18)
C14 0.039(2) 0.0348(19) 0.038(2) -0.0015(17) 0.0086(17) 0.0038(16)
C15 0.064(3) 0.058(2) 0.047(2) 0.004(2) 0.007(2) 0.018(2)
C16 0.064(3) 0.044(2) 0.042(2) -0.0085(18) 0.0016(19) -0.0156(18)
C17 0.037(2) 0.039(2) 0.051(2) 0.0006(17) 0.0077(18) 0.0001(17)
C18 0.045(2) 0.047(2) 0.061(2) 0.0034(19) 0.011(2) -0.0113(18)
C19 0.037(2) 0.076(3) 0.049(2) 0.007(2) 0.0149(19) -0.006(2)
C20 0.044(2) 0.061(3) 0.040(2) -0.0050(18) 0.0135(18) 0.0040(18)
C21 0.041(2) 0.043(2) 0.038(2) 0.0013(17) 0.0057(18) -0.0012(16)
C22 0.050(2) 0.046(2) 0.048(2) 0.001(2) 0.0112(18) 0.005(2)
C23 0.070(3) 0.049(2) 0.078(3) -0.018(2) 0.026(3) -0.020(2)
C24 0.047(2) 0.093(4) 0.062(3) -0.033(3) 0.006(2) -0.018(2)
C25 0.052(2) 0.081(3) 0.035(2) -0.003(2) 0.005(2) 0.017(2)
C26 0.055(2) 0.039(2) 0.049(2) 0.0013(19) 0.018(2) 0.0024(18)
C27 0.042(2) 0.042(2) 0.054(2) 0.011(2) 0.0096(18) 0.004(2)
C28 0.035(2) 0.060(3) 0.073(3) 0.016(2) 0.0127(19) 0.0007(19)
C29 0.037(2) 0.076(3) 0.081(3) 0.014(2) 0.021(2) 0.015(2)
C30 0.051(3) 0.063(3) 0.077(3) -0.009(2) 0.018(2) 0.013(2)
C31 0.042(2) 0.058(3) 0.056(3) -0.003(2) 0.0048(19) 0.0035(19)
C32 0.049(3) 0.121(5) 0.115(4) 0.078(4) 0.019(3) 0.030(3)
C33 0.123(5) 0.035(3) 0.213(7) 0.000(3) 0.115(5) 0.015(3)
C34 0.074(3) 0.049(3) 0.130(4) -0.053(3) 0.045(4) -0.029(3)
C35 0.062(3) 0.084(4) 0.080(3) 0.015(3) -0.001(3) -0.019(3)
C36 0.076(4) 0.058(3) 0.115(4) -0.006(3) 0.033(3) 0.021(3)

loop_
_atom_type_symbol
_atom_type_description
_atom_type_scat_dispersion_real
_atom_type_scat_dispersion_imag
_atom_type_scat_source
C C 0.0033 0.0016 'International Tables Vol C Tables 4.2.6.8 and 6.1.1.4'
H H 0.0000 0.0000 'International Tables Vol C Tables 4.2.6.8 and 6.1.1.4'
N N 0.0061 0.0033 'International Tables Vol C Tables 4.2.6.8 and 6.1.1.4'
O O 0.0106 0.0060 'International Tables Vol C Tables 4.2.6.8 and 6.1.1.4'
Sr Sr -1.5307 3.2498 'International Tables Vol C Tables 4.2.6.8 and 6.1.1.4'

loop_
_geom_angle_atom_site_label_1
_geom_angle_atom_site_label_2
_geom_angle_atom_site_label_3
_geom_angle
_geom_angle_site_symmetry_1
_geom_angle_site_symmetry_3
O2 Sr1 O1 106.90(6) . 3_775
O2 Sr1 O1 120.25(6) . .
O1 Sr1 O1 73.78(7) 3_775 .
O2 Sr1 N2 138.81(7) . .
O1 Sr1 N2 104.24(7) 3_775 .
O1 Sr1 N2 93.86(7) . .
O2 Sr1 N3 86.68(7) . .
O1 Sr1 N3 78.13(6) 3_775 .
O1 Sr1 N3 145.55(7) . .
N2 Sr1 N3 74.03(8) . .
O2 Sr1 N1 81.61(7) . .
O1 Sr1 N1 160.20(6) 3_775 .
O1 Sr1 N1 86.47(6) . .
N2 Sr1 N1 78.00(7) . .
N3 Sr1 N1 120.81(7) . .
O2 Sr1 Sr1 119.80(5) . 3_775
O1 Sr1 Sr1 36.99(4) 3_775 3_775
O1 Sr1 Sr1 36.79(4) . 3_775
N2 Sr1 Sr1 101.28(6) . 3_775
N3 Sr1 Sr1 112.86(5) . 3_775
N1 Sr1 Sr1 123.25(5) . 3_775
C21 N1 C17 115.8(3) . .
C21 N1 Sr1 123.79(19) . .
C17 N1 Sr1 119.1(2) . .
C26 N2 C22 115.9(3) . .
C26 N2 Sr1 120.9(2) . .
C22 N2 Sr1 119.9(2) . .
C27 N3 C31 116.0(3) . .
C27 N3 Sr1 128.9(2) . .
C31 N3 Sr1 111.2(2) . .
C32 N4 C36 114.7(4) . .
C1 O1 Sr1 133.29(16) . 3_775
C1 O1 Sr1 120.36(16) . .
Sr1 O1 Sr1 106.22(7) 3_775 .
C9 O2 Sr1 165.78(19) . .
O1 C1 C6 120.2(3) . .
O1 C1 C2 121.2(3) . .
C6 C1 C2 118.7(3) . .
C3 C2 C1 119.3(3) . .
C3 C2 C8 120.4(3) . .
C1 C2 C8 120.4(3) . .
C4 C3 C2 121.9(3) . .
C4 C3 H3 119.0 . .
C2 C3 H3 119.0 . .
C3 C4 C5 118.4(3) . .
C3 C4 H4 120.8 . .
C5 C4 H4 120.8 . .
C6 C5 C4 122.1(3) . .
C6 C5 H5 119.0 . .
C4 C5 H5 119.0 . .
C5 C6 C1 119.6(3) . .
C5 C6 C7 120.6(3) . .
C1 C6 C7 119.9(3) . .
C6 C7 H7A 109.5 . .
C6 C7 H7B 109.5 . .
H7A C7 H7B 109.5 . .
C6 C7 H7C 109.5 . .
H7A C7 H7C 109.5 . .
H7B C7 H7C 109.5 . .
C2 C8 H8A 109.5 . .
C2 C8 H8B 109.5 . .
H8A C8 H8B 109.5 . .
C2 C8 H8C 109.5 . .
H8A C8 H8C 109.5 . .
H8B C8 H8C 109.5 . .
O2 C9 C14 121.1(3) . .
O2 C9 C10 120.4(3) . .
C14 C9 C10 118.4(3) . .
C11 C10 C9 119.3(3) . .
C11 C10 C16 120.6(3) . .
C9 C10 C16 120.1(3) . .
C12 C11 C10 121.5(3) . .
C12 C11 H11 119.3 . .
C10 C11 H11 119.3 . .
C13 C12 C11 119.6(3) . .
C13 C12 H12 120.2 . .
C11 C12 H12 120.2 . .
C12 C13 C14 121.1(3) . .
C12 C13 H13 119.4 . .
C14 C13 H13 119.4 . .
C13 C14 C9 120.0(3) . .
C13 C14 C15 120.3(3) . .
C9 C14 C15 119.7(3) . .
C14 C15 H15A 109.5 . .
C14 C15 H15B 109.5 . .
H15A C15 H15B 109.5 . .
C14 C15 H15C 109.5 . .
H15A C15 H15C 109.5 . .
H15B C15 H15C 109.5 . .
C10 C16 H16A 109.5 . .
C10 C16 H16B 109.5 . .
H16A C16 H16B 109.5 . .
C10 C16 H16C 109.5 . .
H16A C16 H16C 109.5 . .
H16B C16 H16C 109.5 . .
N1 C17 C18 124.1(3) . .
N1 C17 H17 118.0 . .
C18 C17 H17 118.0 . .
C17 C18 C19 119.0(3) . .
C17 C18 H18 120.5 . .
C19 C18 H18 120.5 . .
C20 C19 C18 117.8(3) . .
C20 C19 H19 121.1 . .
C18 C19 H19 121.1 . .
C19 C20 C21 119.0(3) . .
C19 C20 H20 120.5 . .
C21 C20 H20 120.5 . .
N1 C21 C20 124.3(3) . .
N1 C21 H21 117.8 . .
C20 C21 H21 117.8 . .
N2 C22 C23 123.6(3) . .
N2 C22 H22 118.2 . .
C23 C22 H22 118.2 . .
C24 C23 C22 119.5(4) . .
C24 C23 H23 120.3 . .
C22 C23 H23 120.3 . .
C23 C24 C25 118.7(4) . .
C23 C24 H24 120.6 . .
C25 C24 H24 120.6 . .
C24 C25 C26 118.7(3) . .
C24 C25 H25 120.6 . .
C26 C25 H25 120.6 . .
N2 C26 C25 123.5(3) . .
N2 C26 H26 118.2 . .
C25 C26 H26 118.2 . .
N3 C27 C28 124.3(3) . .
N3 C27 H27 117.9 . .
C28 C27 H27 117.9 . .
C27 C28 C29 118.5(3) . .
C27 C28 H28 120.8 . .
C29 C28 H28 120.8 . .
C30 C29 C28 118.8(3) . .
C30 C29 H29 120.6 . .
C28 C29 H29 120.6 . .
C29 C30 C31 118.9(3) . .
C29 C30 H30 120.5 . .
C31 C30 H30 120.5 . .
N3 C31 C30 123.5(3) . .
N3 C31 H31 118.3 . .
C30 C31 H31 118.3 . .
C33 C32 N4 118.3(5) . .
C33 C32 H32 120.9 . .
N4 C32 H32 120.9 . .
C34 C33 C32 124.0(5) . .
C34 C33 H33 118.0 . .
C32 C33 H33 118.0 . .
C33 C34 C35 119.9(5) . .
C33 C34 H34 120.0 . .
C35 C34 H34 120.0 . .
C34 C35 C36 122.8(5) . .
C34 C35 H35 118.6 . .
C36 C35 H35 118.6 . .
C35 C36 N4 120.2(4) . .
C35 C36 H36 119.9 . .
N4 C36 H36 119.9 . .

loop_
_geom_bond_atom_site_label_1
_geom_bond_atom_site_label_2
_geom_bond_distance
_geom_bond_site_symmetry_2
Sr1 O2 2.3332(17) .
Sr1 O1 2.4639(18) 3_775
Sr1 O1 2.4751(17) .
Sr1 N2 2.712(2) .
Sr1 N3 2.761(2) .
Sr1 N1 2.773(2) .
Sr1 Sr1 3.9501(6) 3_775
N1 C21 1.328(3) .
N1 C17 1.333(3) .
N2 C26 1.331(3) .
N2 C22 1.332(3) .
N3 C27 1.332(3) .
N3 C31 1.335(3) .
N4 C32 1.386(5) .
N4 C36 1.390(5) .
O1 C1 1.344(3) .
O1 Sr1 2.4639(18) 3_775
O2 C9 1.324(3) .
C1 C6 1.403(4) .
C1 C2 1.415(4) .
C2 C3 1.389(4) .
C2 C8 1.503(4) .
C3 C4 1.370(4) .
C3 H3 0.9500 .
C4 C5 1.382(4) .
C4 H4 0.9500 .
C5 C6 1.380(4) .
C5 H5 0.9500 .
C6 C7 1.503(4) .
C7 H7A 0.9800 .
C7 H7B 0.9800 .
C7 H7C 0.9800 .
C8 H8A 0.9800 .
C8 H8B 0.9800 .
C8 H8C 0.9800 .
C9 C14 1.409(4) .
C9 C10 1.421(4) .
C10 C11 1.388(4) .
C10 C16 1.500(4) .
C11 C12 1.377(4) .
C11 H11 0.9500 .
C12 C13 1.373(4) .
C12 H12 0.9500 .
C13 C14 1.387(4) .
C13 H13 0.9500 .
C14 C15 1.506(4) .
C15 H15A 0.9800 .
C15 H15B 0.9800 .
C15 H15C 0.9800 .
C16 H16A 0.9800 .
C16 H16B 0.9800 .
C16 H16C 0.9800 .
C17 C18 1.369(4) .
C17 H17 0.9500 .
C18 C19 1.385(4) .
C18 H18 0.9500 .
C19 C20 1.365(4) .
C19 H19 0.9500 .
C20 C21 1.379(4) .
C20 H20 0.9500 .
C21 H21 0.9500 .
C22 C23 1.371(4) .
C22 H22 0.9500 .
C23 C24 1.348(4) .
C23 H23 0.9500 .
C24 C25 1.361(4) .
C24 H24 0.9500 .
C25 C26 1.381(4) .
C25 H25 0.9500 .
C26 H26 0.9500 .
C27 C28 1.369(4) .
C27 H27 0.9500 .
C28 C29 1.373(4) .
C28 H28 0.9500 .
C29 C30 1.358(4) .
C29 H29 0.9500 .
C30 C31 1.381(4) .
C30 H30 0.9500 .
C31 H31 0.9500 .
C32 C33 1.343(6) .
C32 H32 0.9500 .
C33 C34 1.255(6) .
C33 H33 0.9500 .
C34 C35 1.265(5) .
C34 H34 0.9500 .
C35 C36 1.320(5) .
C35 H35 0.9500 .
C36 H36 0.9500 .
